data_2216606
loop_
_publ_author_name
'Sharma, Pawan K.'
'Nielsen, Poul'
'Bond, Andrew D.'

_publ_section_title
(1<i>R</i>,4<i>R</i>,7<i>R</i>,8<i>R</i>,9<i>R</i>)-8-Benzyloxy-7-benzyloxymethyl-2,5,10-trioxatricyclo[5.2.1.0^4,8^]decan-9-ol
_journal_coeditor_code KP2133
_journal_issue 12
_journal_name_full 'Acta Crystallographica Section E'
_journal_page_first o4537
_journal_page_last o4537
_journal_paper_doi 10.1107/S1600536807053536
_journal_volume 63
_journal_year 2007
_chemical_formula_iupac 'C22 H24 O6'
_chemical_formula_moiety 'C22 H24 O6'
_chemical_formula_sum 'C22 H24 O6'
_chemical_formula_weight 384.41
_chemical_name_systematic
;
(1<i>R</i>,4<i>R</i>,7<i>R</i>,8<i>R</i>,9<i>R</i>)-8-(Benzyloxy)-7-
(benzyloxymethyl)-2,5,10-trioxatricyclo[5.2.1.0^4,8^]decan-9-ol
;
_space_group_IT_number 19
_symmetry_cell_setting orthorhombic
_symmetry_space_group_name_Hall 'P 2ac 2ab'
_symmetry_space_group_name_H-M 'P 21 21 21'
_atom_sites_solution_hydrogens geom
_atom_sites_solution_primary direct
_atom_sites_solution_secondary difmap
_cell_angle_alpha 90.00
_cell_angle_beta 90.00
_cell_angle_gamma 90.00
_cell_formula_units_Z 4
_cell_length_a 9.4559(3)
_cell_length_b 10.8048(4)
_cell_length_c 18.0620(6)
_cell_measurement_reflns_used 4020
_cell_measurement_temperature 180(2)
_cell_measurement_theta_max 21.11
_cell_measurement_theta_min 2.43
_cell_volume 1845.38(11)
_computing_cell_refinement 'SAINT (Bruker, 2003)'
_computing_data_collection 'APEX2 (Bruker--Nonius, 2004)'
_computing_data_reduction 'SAINT (Bruker, 2003)'
_computing_molecular_graphics 'SHELXTL (Sheldrick, 2000)'
_computing_publication_material 'SHELXTL (Sheldrick, 2000)'
_computing_structure_refinement 'SHELXTL (Sheldrick, 2000)'
_computing_structure_solution 'SHELXTL (Sheldrick, 2000)'
_diffrn_ambient_temperature 180(2)
_diffrn_measured_fraction_theta_full 0.988
_diffrn_measured_fraction_theta_max 0.988
_diffrn_measurement_device_type 'Bruker--Nonius X8 APEXII CCD'
_diffrn_measurement_method 'thin-slice \w and \f'
_diffrn_radiation_monochromator graphite
_diffrn_radiation_source 'fine-focus sealed tube'
_diffrn_radiation_type MoK\a
_diffrn_radiation_wavelength 0.71073
_diffrn_reflns_av_R_equivalents 0.0435
_diffrn_reflns_av_sigmaI/netI 0.0369
_diffrn_reflns_limit_h_max 11
_diffrn_reflns_limit_h_min -11
_diffrn_reflns_limit_k_max 10
_diffrn_reflns_limit_k_min -13
_diffrn_reflns_limit_l_max 21
_diffrn_reflns_limit_l_min -15
_diffrn_reflns_number 16553
_diffrn_reflns_theta_full 25.61
_diffrn_reflns_theta_max 25.61
_diffrn_reflns_theta_min 3.65
_diffrn_standards_number 0
_exptl_absorpt_coefficient_mu 0.100
_exptl_absorpt_correction_T_max 0.980
_exptl_absorpt_correction_T_min 0.865
_exptl_absorpt_correction_type multi-scan
_exptl_absorpt_process_details '(SADABS; Sheldrick, 2003)'
_exptl_crystal_colour colourless
_exptl_crystal_density_diffrn 1.384
_exptl_crystal_density_method 'not measured'
_exptl_crystal_description block
_exptl_crystal_F_000 816
_exptl_crystal_size_max 0.35
_exptl_crystal_size_mid 0.35
_exptl_crystal_size_min 0.20
_refine_diff_density_max 0.111
_refine_diff_density_min -0.175
_refine_ls_abs_structure_details
;
In the absence of significant anomalous scattering effects,
Friedel opposites (1570 measured) have been merged.
;
_refine_ls_extinction_method none
_refine_ls_goodness_of_fit_ref 0.965
_refine_ls_hydrogen_treatment mixed
_refine_ls_matrix_type full
_refine_ls_number_parameters 257
_refine_ls_number_reflns 1975
_refine_ls_number_restraints 0
_refine_ls_restrained_S_all 0.965
_refine_ls_R_factor_all 0.0434
_refine_ls_R_factor_gt 0.0300
_refine_ls_shift/su_max 0.000
_refine_ls_shift/su_mean 0.000
_refine_ls_structure_factor_coef Fsqd
_refine_ls_weighting_details 'calc w=1/[\s^2^(Fo^2^)+(0.0389P)^2^] where P=(Fo^2^+2Fc^2^)/3'
_refine_ls_weighting_scheme calc
_refine_ls_wR_factor_gt 0.0607
_refine_ls_wR_factor_ref 0.0629
_reflns_number_gt 1554
_reflns_number_total 1975
_reflns_threshold_expression I>2\s(I)
_cod_data_source_file kp2133.cif
_cod_data_source_block I
_cod_database_code 2216606
_cod_database_fobs_code 2216606

loop_
_symmetry_equiv_pos_as_xyz
'x, y, z'
'-x+1/2, -y, z+1/2'
'-x, y+1/2, -z+1/2'
'x+1/2, -y+1/2, -z'

loop_
_atom_site_type_symbol
_atom_site_label
_atom_site_fract_x
_atom_site_fract_y
_atom_site_fract_z
_atom_site_U_iso_or_equiv
_atom_site_adp_type
_atom_site_calc_flag
_atom_site_refinement_flags
_atom_site_occupancy
O O1 0.31999(14) 0.32447(13) 0.38560(7) 0.0337(4) Uani d . 1
O O2 0.32776(16) 0.58002(15) 0.31636(7) 0.0407(4) Uani d . 1
O O3 0.36347(17) 0.31654(16) 0.25819(8) 0.0468(4) Uani d . 1
O O4 0.62645(16) 0.25576(13) 0.40265(9) 0.0372(4) Uani d . 1
H H4 0.590(3) 0.275(3) 0.4471(15) 0.080(10) Uiso d . 1
O O5 0.61495(14) 0.52440(12) 0.40763(7) 0.0264(3) Uani d . 1
O O6 0.48368(14) 0.33819(13) 0.51986(7) 0.0299(4) Uani d . 1
C C1 0.4084(2) 0.2757(2) 0.32887(11) 0.0378(6) Uani d . 1
H H1A 0.4067 0.1832 0.3307 0.045 Uiso calc R 1
C C2 0.5564(2) 0.3221(2) 0.34630(11) 0.0312(5) Uani d . 1
H H2A 0.6151 0.3224 0.3003 0.037 Uiso calc R 1
C C3 0.5156(2) 0.45471(18) 0.36712(10) 0.0239(5) Uani d . 1
C C4 0.3784(2) 0.43887(18) 0.41337(10) 0.0241(5) Uani d . 1
C C5 0.2874(2) 0.5486(2) 0.39023(10) 0.0327(5) Uani d . 1
H H5A 0.1860 0.5262 0.3920 0.039 Uiso calc R 1
H H5B 0.3036 0.6196 0.4238 0.039 Uiso calc R 1
C C1' 0.4575(2) 0.5201(2) 0.29674(10) 0.0320(5) Uani d . 1
H H1'A 0.5271 0.5836 0.2797 0.038 Uiso calc R 1
C C2' 0.4298(2) 0.4292(2) 0.23455(11) 0.0442(7) Uani d . 1
H H2'A 0.3687 0.4696 0.1971 0.053 Uiso calc R 1
H H2'B 0.5207 0.4088 0.2103 0.053 Uiso calc R 1
C C5' 0.3885(2) 0.43260(18) 0.49704(10) 0.0268(5) Uani d . 1
H H5'A 0.4212 0.5134 0.5164 0.032 Uiso calc R 1
H H5'B 0.2936 0.4159 0.5180 0.032 Uiso calc R 1
C C6 0.7473(2) 0.5465(2) 0.37005(11) 0.0414(6) Uani d . 1
H H6A 0.7369 0.6158 0.3346 0.050 Uiso calc R 1
H H6B 0.7763 0.4718 0.3422 0.050 Uiso calc R 1
C C7 0.8564(2) 0.5779(2) 0.42712(10) 0.0271(5) Uani d . 1
C C8 0.9042(2) 0.4876(2) 0.47596(11) 0.0306(5) Uani d . 1
H H8A 0.8692 0.4054 0.4720 0.037 Uiso calc R 1
C C9 1.0021(2) 0.5159(2) 0.53018(11) 0.0330(5) Uani d . 1
H H9A 1.0329 0.4537 0.5637 0.040 Uiso calc R 1
C C10 1.0549(2) 0.6345(2) 0.53563(12) 0.0345(6) Uani d . 1
H H10A 1.1210 0.6546 0.5734 0.041 Uiso calc R 1
C C11 1.0120(2) 0.7231(2) 0.48650(12) 0.0354(6) Uani d . 1
H H11A 1.0506 0.8041 0.4893 0.043 Uiso calc R 1
C C12 0.9124(2) 0.6955(2) 0.43248(11) 0.0317(5) Uani d . 1
H H12A 0.8825 0.7581 0.3990 0.038 Uiso calc R 1
C C13 0.4875(2) 0.3209(2) 0.59906(10) 0.0320(5) Uani d . 1
H H13A 0.5545 0.2533 0.6109 0.038 Uiso calc R 1
H H13B 0.3926 0.2951 0.6163 0.038 Uiso calc R 1
C C14 0.5312(2) 0.4361(2) 0.64016(10) 0.0271(5) Uani d . 1
C C15 0.4519(2) 0.4825(2) 0.69786(11) 0.0355(5) Uani d . 1
H H15A 0.3691 0.4398 0.7132 0.043 Uiso calc R 1
C C16 0.4912(3) 0.5904(2) 0.73382(12) 0.0437(6) Uani d . 1
H H16A 0.4357 0.6211 0.7736 0.052 Uiso calc R 1
C C17 0.6106(3) 0.6533(2) 0.71189(13) 0.0459(7) Uani d . 1
H H17A 0.6372 0.7279 0.7360 0.055 Uiso calc R 1
C C18 0.6916(3) 0.6072(2) 0.65464(13) 0.0417(6) Uani d . 1
H H18A 0.7742 0.6501 0.6392 0.050 Uiso calc R 1
C C19 0.6526(2) 0.4986(2) 0.61982(11) 0.0341(5) Uani d . 1
H H19A 0.7101 0.4665 0.5812 0.041 Uiso calc R 1

loop_
_atom_site_aniso_label
_atom_site_aniso_U_11
_atom_site_aniso_U_22
_atom_site_aniso_U_33
_atom_site_aniso_U_12
_atom_site_aniso_U_13
_atom_site_aniso_U_23
O1 0.0280(8) 0.0360(8) 0.0371(8) -0.0061(7) 0.0051(7) -0.0152(7)
O2 0.0394(9) 0.0570(10) 0.0256(7) 0.0191(8) 0.0011(7) 0.0061(8)
O3 0.0424(10) 0.0617(11) 0.0362(9) -0.0018(9) -0.0029(8) -0.0199(9)
O4 0.0391(9) 0.0341(9) 0.0384(9) 0.0112(8) 0.0040(8) 0.0006(8)
O5 0.0220(7) 0.0313(8) 0.0257(7) -0.0031(7) 0.0034(6) -0.0003(6)
O6 0.0349(8) 0.0301(8) 0.0247(7) 0.0081(7) 0.0007(7) 0.0005(6)
C1 0.0371(14) 0.0399(14) 0.0364(13) 0.0029(12) 0.0030(11) -0.0161(11)
C2 0.0305(12) 0.0343(13) 0.0289(11) 0.0034(11) 0.0043(10) -0.0056(10)
C3 0.0209(11) 0.0281(12) 0.0226(10) -0.0007(10) 0.0013(9) -0.0022(9)
C4 0.0235(11) 0.0222(11) 0.0265(10) -0.0012(10) 0.0014(9) -0.0056(9)
C5 0.0313(12) 0.0420(14) 0.0247(10) 0.0079(11) 0.0015(10) 0.0003(10)
C1' 0.0278(12) 0.0429(13) 0.0253(11) 0.0062(11) 0.0010(10) 0.0006(10)
C2' 0.0373(14) 0.0697(18) 0.0258(12) 0.0115(14) -0.0030(11) -0.0041(13)
C5' 0.0249(11) 0.0277(11) 0.0276(11) 0.0019(10) 0.0031(9) 0.0006(10)
C6 0.0296(12) 0.0633(17) 0.0315(12) -0.0118(13) 0.0074(10) 0.0002(11)
C7 0.0199(11) 0.0339(12) 0.0273(11) -0.0025(10) 0.0070(9) 0.0003(10)
C8 0.0307(12) 0.0237(12) 0.0375(12) -0.0032(10) 0.0124(10) -0.0011(10)
C9 0.0304(12) 0.0350(13) 0.0335(12) 0.0043(11) 0.0033(10) 0.0087(11)
C10 0.0302(12) 0.0442(15) 0.0292(12) -0.0018(12) 0.0028(10) -0.0031(11)
C11 0.0340(13) 0.0260(12) 0.0463(14) -0.0078(11) 0.0082(12) -0.0064(11)
C12 0.0277(12) 0.0312(13) 0.0361(12) 0.0032(10) 0.0071(11) 0.0074(10)
C13 0.0349(13) 0.0342(12) 0.0270(11) -0.0012(11) 0.0008(10) 0.0069(11)
C14 0.0257(12) 0.0325(12) 0.0230(10) 0.0026(10) -0.0023(9) 0.0073(10)
C15 0.0309(12) 0.0436(14) 0.0320(12) 0.0031(12) 0.0042(10) 0.0067(12)
C16 0.0538(16) 0.0460(16) 0.0314(13) 0.0147(14) 0.0023(12) -0.0061(12)
C17 0.0557(17) 0.0391(15) 0.0430(14) 0.0059(14) -0.0209(13) -0.0020(12)
C18 0.0371(14) 0.0421(15) 0.0458(14) -0.0062(12) -0.0124(12) 0.0068(12)
C19 0.0273(12) 0.0449(14) 0.0302(11) 0.0015(11) 0.0017(10) 0.0018(11)

loop_
_atom_type_symbol
_atom_type_description
_atom_type_scat_dispersion_real
_atom_type_scat_dispersion_imag
_atom_type_scat_source
C C 0.0033 0.0000 'International Tables Vol C Tables 4.2.6.8 and 6.1.1.4'
H H 0.0000 0.0000 'International Tables Vol C Tables 4.2.6.8 and 6.1.1.4'
O O 0.0106 0.0000 'International Tables Vol C Tables 4.2.6.8 and 6.1.1.4'

loop_
_geom_angle_atom_site_label_1
_geom_angle_atom_site_label_2
_geom_angle_atom_site_label_3
_geom_angle
C1 O1 C4 110.02(15)
C5 O2 C1' 110.63(15)
C1 O3 C2' 113.70(16)
C2 O4 H4 110.6(18)
C3 O5 C6 114.99(14)
C5' O6 C13 113.35(15)
O3 C1 O1 110.96(17)
O3 C1 C2 111.12(18)
O1 C1 C2 105.63(16)
O3 C1 H1A 109.7
O1 C1 H1A 109.7
C2 C1 H1A 109.7
O4 C2 C1 114.52(18)
O4 C2 C3 114.62(16)
C1 C2 C3 97.33(17)
O4 C2 H2A 109.9
C1 C2 H2A 109.9
C3 C2 H2A 109.9
O5 C3 C2 117.39(17)
O5 C3 C4 109.67(14)
C2 C3 C4 103.84(16)
O5 C3 C1' 114.69(16)
C2 C3 C1' 108.27(16)
C4 C3 C1' 101.21(15)
O1 C4 C5' 109.39(16)
O1 C4 C5 110.78(15)
C5' C4 C5 110.10(16)
O1 C4 C3 103.14(14)
C5' C4 C3 119.30(16)
C5 C4 C3 103.79(15)
O2 C5 C4 106.88(16)
O2 C5 H5A 110.3
C4 C5 H5A 110.3
O2 C5 H5B 110.3
C4 C5 H5B 110.3
H5A C5 H5B 108.6
O2 C1' C2' 109.19(17)
O2 C1' C3 107.83(15)
C2' C1' C3 111.92(18)
O2 C1' H1'A 109.3
C2' C1' H1'A 109.3
C3 C1' H1'A 109.3
O3 C2' C1' 113.87(17)
O3 C2' H2'A 108.8
C1' C2' H2'A 108.8
O3 C2' H2'B 108.8
C1' C2' H2'B 108.8
H2'A C2' H2'B 107.7
O6 C5' C4 111.14(16)
O6 C5' H5'A 109.4
C4 C5' H5'A 109.4
O6 C5' H5'B 109.4
C4 C5' H5'B 109.4
H5'A C5' H5'B 108.0
O5 C6 C7 108.11(15)
O5 C6 H6A 110.1
C7 C6 H6A 110.1
O5 C6 H6B 110.1
C7 C6 H6B 110.1
H6A C6 H6B 108.4
C12 C7 C8 118.48(19)
C12 C7 C6 121.38(19)
C8 C7 C6 120.14(19)
C9 C8 C7 120.8(2)
C9 C8 H8A 119.6
C7 C8 H8A 119.6
C10 C9 C8 119.9(2)
C10 C9 H9A 120.0
C8 C9 H9A 120.0
C11 C10 C9 119.8(2)
C11 C10 H10A 120.1
C9 C10 H10A 120.1
C10 C11 C12 120.5(2)
C10 C11 H11A 119.8
C12 C11 H11A 119.8
C7 C12 C11 120.5(2)
C7 C12 H12A 119.8
C11 C12 H12A 119.8
O6 C13 C14 112.82(16)
O6 C13 H13A 109.0
C14 C13 H13A 109.0
O6 C13 H13B 109.0
C14 C13 H13B 109.0
H13A C13 H13B 107.8
C15 C14 C19 118.3(2)
C15 C14 C13 121.56(19)
C19 C14 C13 120.09(18)
C14 C15 C16 121.0(2)
C14 C15 H15A 119.5
C16 C15 H15A 119.5
C17 C16 C15 120.0(2)
C17 C16 H16A 120.0
C15 C16 H16A 120.0
C16 C17 C18 119.6(2)
C16 C17 H17A 120.2
C18 C17 H17A 120.2
C17 C18 C19 119.9(2)
C17 C18 H18A 120.0
C19 C18 H18A 120.0
C18 C19 C14 121.1(2)
C18 C19 H19A 119.4
C14 C19 H19A 119.4

loop_
_geom_bond_atom_site_label_1
_geom_bond_atom_site_label_2
_geom_bond_distance
O1 C1 1.423(2)
O1 C4 1.444(2)
O2 C5 1.428(2)
O2 C1' 1.432(3)
O3 C1 1.416(2)
O3 C2' 1.435(3)
O4 C2 1.410(2)
O4 H4 0.90(3)
O5 C3 1.409(2)
O5 C6 1.444(2)
O6 C5' 1.422(2)
O6 C13 1.443(2)
C1 C2 1.519(3)
C1 H1A 1.0000
C2 C3 1.531(3)
C2 H2A 1.0000
C3 C4 1.552(3)
C3 C1' 1.555(3)
C4 C5' 1.516(3)
C4 C5 1.524(3)
C5 H5A 0.9900
C5 H5B 0.9900
C1' C2' 1.514(3)
C1' H1'A 1.0000
C2' H2'A 0.9900
C2' H2'B 0.9900
C5' H5'A 0.9900
C5' H5'B 0.9900
C6 C7 1.497(3)
C6 H6A 0.9900
C6 H6B 0.9900
C7 C12 1.380(3)
C7 C8 1.391(3)
C8 C9 1.382(3)
C8 H8A 0.9500
C9 C10 1.380(3)
C9 H9A 0.9500
C10 C11 1.367(3)
C10 H10A 0.9500
C11 C12 1.389(3)
C11 H11A 0.9500
C12 H12A 0.9500
C13 C14 1.507(3)
C13 H13A 0.9900
C13 H13B 0.9900
C14 C15 1.378(3)
C14 C19 1.381(3)
C15 C16 1.386(3)
C15 H15A 0.9500
C16 C17 1.376(3)
C16 H16A 0.9500
C17 C18 1.380(3)
C17 H17A 0.9500
C18 C19 1.381(3)
C18 H18A 0.9500
C19 H19A 0.9500

loop_
_geom_hbond_atom_site_label_D
_geom_hbond_atom_site_label_H
_geom_hbond_atom_site_label_A
_geom_hbond_site_symmetry_A
_geom_hbond_distance_DH
_geom_hbond_distance_HA
_geom_hbond_distance_DA
_geom_hbond_angle_DHA
_geom_hbond_publ_flag
O4 H4 O6 . 0.90(3) 1.79(3) 2.664(2) 163(3) yes
C15 H15A O2 2_565 0.95 2.64 3.468(3) 146 yes

loop_
_geom_torsion_atom_site_label_1
_geom_torsion_atom_site_label_2
_geom_torsion_atom_site_label_3
_geom_torsion_atom_site_label_4
_geom_torsion
C2' O3 C1 O1 90.9(2)
C2' O3 C1 C2 -26.4(2)
C4 O1 C1 O3 -92.53(19)
C4 O1 C1 C2 28.0(2)
O3 C1 C2 O4 -160.61(17)
O1 C1 C2 O4 79.0(2)
O3 C1 C2 C3 78.03(18)
O1 C1 C2 C3 -42.4(2)
C6 O5 C3 C2 62.4(2)
C6 O5 C3 C4 -179.48(16)
C6 O5 C3 C1' -66.4(2)
O4 C2 C3 O5 41.1(2)
C1 C2 C3 O5 162.37(16)
O4 C2 C3 C4 -80.1(2)
C1 C2 C3 C4 41.16(17)
O4 C2 C3 C1' 172.89(17)
C1 C2 C3 C1' -65.83(18)
C1 O1 C4 C5' -128.44(18)
C1 O1 C4 C5 110.02(17)
C1 O1 C4 C3 -0.50(18)
O5 C3 C4 O1 -152.95(14)
C2 C3 C4 O1 -26.70(17)
C1' C3 C4 O1 85.51(17)
O5 C3 C4 C5' -31.5(2)
C2 C3 C4 C5' 94.8(2)
C1' C3 C4 C5' -153.03(17)
O5 C3 C4 C5 91.43(16)
C2 C3 C4 C5 -142.33(16)
C1' C3 C4 C5 -30.12(18)
C1' O2 C5 C4 -13.6(2)
O1 C4 C5 O2 -82.16(19)
C5' C4 C5 O2 156.71(17)
C3 C4 C5 O2 27.93(19)
C5 O2 C1' C2' 115.25(19)
C5 O2 C1' C3 -6.6(2)
O5 C3 C1' O2 -94.83(19)
C2 C3 C1' O2 131.93(17)
C4 C3 C1' O2 23.1(2)
O5 C3 C1' C2' 145.06(17)
C2 C3 C1' C2' 11.8(2)
C4 C3 C1' C2' -96.99(19)
C1 O3 C2' C1' -35.5(2)
O2 C1' C2' O3 -76.8(2)
C3 C1' C2' O3 42.5(2)
C13 O6 C5' C4 -174.74(17)
O1 C4 C5' O6 63.6(2)
C5 C4 C5' O6 -174.41(15)
C3 C4 C5' O6 -54.6(2)
C3 O5 C6 C7 -159.43(16)
O5 C6 C7 C12 -111.0(2)
O5 C6 C7 C8 69.4(2)
C12 C7 C8 C9 2.1(3)
C6 C7 C8 C9 -178.29(17)
C7 C8 C9 C10 -0.9(3)
C8 C9 C10 C11 -1.1(3)
C9 C10 C11 C12 1.9(3)
C8 C7 C12 C11 -1.3(3)
C6 C7 C12 C11 179.11(18)
C10 C11 C12 C7 -0.7(3)
C5' O6 C13 C14 -59.5(2)
O6 C13 C14 C15 128.2(2)
O6 C13 C14 C19 -51.1(2)
C19 C14 C15 C16 1.1(3)
C13 C14 C15 C16 -178.16(19)
C14 C15 C16 C17 0.3(3)
C15 C16 C17 C18 -0.8(3)
C16 C17 C18 C19 0.0(3)
C17 C18 C19 C14 1.5(3)
C15 C14 C19 C18 -2.0(3)
C13 C14 C19 C18 177.30(18)

loop_
_cod_related_entry_id
_cod_related_entry_database
_cod_related_entry_code
1 ChemSpider 24738932
